data_2222503
loop_
_publ_author_name
'Liu, Yan-Zhu'
'Li, Yong-Xiu'
'Zhang, Ling'
'Li, Xia'

_publ_section_title
;
 Methyl 2-hydroxy-3-nitrobenzoate
;
_journal_coeditor_code XU2532
_journal_issue 7
_journal_name_full 'Acta Crystallographica Section E'
_journal_page_first o1716
_journal_paper_doi 10.1107/S1600536809024301
_journal_volume 65
_journal_year 2009
_chemical_formula_iupac 'C8 H7 N O5'
_chemical_formula_moiety 'C8 H7 N O5'
_chemical_formula_sum 'C8 H7 N O5'
_chemical_formula_weight 197.15
_chemical_name_systematic
;
Methyl 2-hydroxy-3-nitrobenzoate
;
_space_group_IT_number 14
_symmetry_cell_setting monoclinic
_symmetry_space_group_name_Hall '-P 2ybc'
_symmetry_space_group_name_H-M 'P 1 21/c 1'
_atom_sites_solution_hydrogens geom
_atom_sites_solution_primary direct
_atom_sites_solution_secondary difmap
_audit_creation_method SHELXL-97
_cell_angle_alpha 90.00
_cell_angle_beta 101.830(10)
_cell_angle_gamma 90.00
_cell_formula_units_Z 4
_cell_length_a 7.6120(10)
_cell_length_b 11.716(2)
_cell_length_c 9.656(2)
_cell_measurement_reflns_used 1211
_cell_measurement_temperature 291(2)
_cell_measurement_theta_max 22.55
_cell_measurement_theta_min 2.74
_cell_volume 842.9(3)
_computing_cell_refinement 'SAINT (Bruker, 2000)'
_computing_data_collection 'SMART (Bruker, 2000)'
_computing_data_reduction 'SAINT (Bruker, 2000)'
_computing_molecular_graphics 'ORTEP-3 for Windows (Farrugia, 1997)'
_computing_publication_material 'WinGX (Farrugia, 1999)'
_computing_structure_refinement 'SHELXL97 (Sheldrick, 2008)'
_computing_structure_solution 'SHELXS97 (Sheldrick, 2008)'
_diffrn_ambient_temperature 291(2)
_diffrn_measured_fraction_theta_full 0.999
_diffrn_measured_fraction_theta_max 0.999
_diffrn_measurement_device_type 'Bruker SMART CCD area-detector'
_diffrn_measurement_method '\f and \w'
_diffrn_radiation_monochromator graphite
_diffrn_radiation_source 'fine-focus sealed tube'
_diffrn_radiation_type MoK\a
_diffrn_radiation_wavelength 0.71073
_diffrn_reflns_av_R_equivalents 0.0460
_diffrn_reflns_av_sigmaI/netI 0.0562
_diffrn_reflns_limit_h_max 9
_diffrn_reflns_limit_h_min -8
_diffrn_reflns_limit_k_max 13
_diffrn_reflns_limit_k_min -13
_diffrn_reflns_limit_l_max 6
_diffrn_reflns_limit_l_min -11
_diffrn_reflns_number 4045
_diffrn_reflns_theta_full 26.00
_diffrn_reflns_theta_max 25.99
_diffrn_reflns_theta_min 2.73
_diffrn_standards_number 0
_exptl_absorpt_coefficient_mu 0.132
_exptl_absorpt_correction_type none
_exptl_crystal_colour yellow
_exptl_crystal_density_diffrn 1.554
_exptl_crystal_density_method 'not measured'
_exptl_crystal_description block
_exptl_crystal_F_000 408
_exptl_crystal_size_max 0.30
_exptl_crystal_size_mid 0.20
_exptl_crystal_size_min 0.20
_refine_diff_density_max 0.481
_refine_diff_density_min -0.396
_refine_ls_extinction_coef 0.010(3)
_refine_ls_extinction_expression Fc^*^=kFc[1+0.001xFc^2^\l^3^/sin(2\q)]^-1/4^
_refine_ls_extinction_method 'SHELXL97 (Sheldrick, 2008)'
_refine_ls_goodness_of_fit_ref 1.020
_refine_ls_hydrogen_treatment constr
_refine_ls_matrix_type full
_refine_ls_number_parameters 129
_refine_ls_number_reflns 1655
_refine_ls_number_restraints 0
_refine_ls_restrained_S_all 1.020
_refine_ls_R_factor_all 0.0839
_refine_ls_R_factor_gt 0.0549
_refine_ls_shift/su_max 0.000
_refine_ls_shift/su_mean 0.000
_refine_ls_structure_factor_coef Fsqd
_refine_ls_weighting_details 'calc w=1/[\s^2^(Fo^2^)+(0.02P)^2^+0.55P] where P=(Fo^2^+2Fc^2^)/3'
_refine_ls_weighting_scheme calc
_refine_ls_wR_factor_gt 0.1039
_refine_ls_wR_factor_ref 0.1098
_reflns_number_gt 965
_reflns_number_total 1473
_reflns_threshold_expression I>2\s(I)
_cod_data_source_file xu2532.cif
_cod_data_source_block I
_cod_depositor_comments
;
The following automatic conversions were performed:
'_symmetry_cell_setting' value 'Monoclinic' changed to 'monoclinic'
according to '/home/saulius/struct/CIF-dictionaries/cif_core.dic'
dictionary named 'cif_core.dic' version 2.4.1 from 2010-06-29.

Automatic conversion script
Id: cif_fix_enum 1527 2010-12-29 10:47:43Z saulius 

The following automatic conversions were performed:

'_symmetry_cell_setting' value 'Monoclinic' changed to 'monoclinic'
according to /home/saulius/struct/CIF-dictionaries/cif_core.dic
dictionary named 'cif_core.dic' version 2.4.1 from 2010-06-29.

Automatic conversion script
Id: cif_fix_values 1715 2011-07-08 13:25:40Z adriana 
;
_cod_original_sg_symbol_H-M 'P 21/c'
_cod_database_code 2222503
_cod_database_fobs_code 2222503

loop_
_symmetry_equiv_pos_as_xyz
'x, y, z'
'-x, y+1/2, -z+1/2'
'-x, -y, -z'
'x, -y-1/2, z-1/2'

loop_
_atom_site_type_symbol
_atom_site_label
_atom_site_fract_x
_atom_site_fract_y
_atom_site_fract_z
_atom_site_U_iso_or_equiv
_atom_site_adp_type
_atom_site_calc_flag
_atom_site_refinement_flags
_atom_site_occupancy
_atom_site_disorder_assembly
_atom_site_disorder_group
C C3 0.6545(3) 0.9162(2) -0.0890(2) 0.0465(6) Uani d . 1 . .
C C4 0.6080(3) 0.8030(2) -0.1125(3) 0.0541(7) Uani d . 1 . .
H H4A 0.5248 0.7822 -0.1931 0.065 Uiso calc R 1 . .
C C5 0.6836(4) 0.7212(2) -0.0176(3) 0.0581(8) Uani d . 1 . .
H H5A 0.6523 0.6448 -0.0337 0.070 Uiso calc R 1 . .
C C6 0.8059(3) 0.7525(2) 0.1011(3) 0.0504(7) Uani d . 1 . .
H H6A 0.8577 0.6966 0.1649 0.060 Uiso calc R 1 . .
C C1 0.8541(3) 0.8654(2) 0.1281(2) 0.0433(6) Uani d . 1 . .
C C2 0.7769(3) 0.9507(2) 0.0320(2) 0.0449(6) Uani d . 1 . .
C C7 0.9867(3) 0.8997(2) 0.2543(3) 0.0499(7) Uani d . 1 . .
C C8 1.1859(4) 0.8424(2) 0.4632(3) 0.0654(9) Uani d . 1 . .
H H8C 1.2856 0.8819 0.4384 0.098 Uiso calc R 1 . .
H H8B 1.2277 0.7740 0.5140 0.098 Uiso calc R 1 . .
H H8A 1.1297 0.8907 0.5217 0.098 Uiso calc R 1 . .
N N1 0.5694(4) 0.9981(2) -0.1954(3) 0.0726(8) Uani d . 1 . .
O O2 0.6026(3) 1.09798(19) -0.1803(2) 0.0830(7) Uani d . 1 . .
O O3 0.4677(4) 0.96270(19) -0.2983(2) 0.1045(9) Uani d . 1 . .
O O1 0.8187(3) 1.06068(13) 0.05425(19) 0.0651(6) Uani d . 1 . .
H H1A 0.9073 1.0676 0.1402 0.098 Uiso d R 1 . .
O O4 1.0286(3) 0.99828(15) 0.2831(2) 0.0692(6) Uani d . 1 . .
O O5 1.0566(2) 0.81316(14) 0.33514(18) 0.0564(5) Uani d . 1 . .

loop_
_atom_site_aniso_label
_atom_site_aniso_U_11
_atom_site_aniso_U_22
_atom_site_aniso_U_33
_atom_site_aniso_U_12
_atom_site_aniso_U_13
_atom_site_aniso_U_23
C3 0.0456(15) 0.0474(15) 0.0452(15) 0.0024(12) 0.0064(12) 0.0044(12)
C4 0.0541(17) 0.0566(18) 0.0479(16) -0.0064(14) 0.0016(13) -0.0055(13)
C5 0.0686(19) 0.0408(15) 0.0602(17) -0.0089(14) 0.0021(15) -0.0062(13)
C6 0.0570(17) 0.0389(14) 0.0523(16) 0.0003(12) 0.0043(13) 0.0024(12)
C1 0.0445(14) 0.0380(14) 0.0454(14) 0.0009(11) 0.0047(11) -0.0006(11)
C2 0.0461(15) 0.0383(14) 0.0490(15) -0.0006(12) 0.0064(12) -0.0027(12)
C7 0.0510(16) 0.0417(15) 0.0537(16) 0.0010(13) 0.0032(12) 0.0006(13)
C8 0.0645(19) 0.0666(18) 0.0539(17) -0.0020(15) -0.0143(14) 0.0017(14)
N1 0.088(2) 0.0614(17) 0.0573(16) 0.0015(15) -0.0116(14) 0.0065(14)
O2 0.1039(18) 0.0617(14) 0.0704(14) 0.0079(13) -0.0123(12) 0.0118(11)
O3 0.130(2) 0.0832(17) 0.0741(16) -0.0058(15) -0.0405(15) 0.0098(13)
O1 0.0776(14) 0.0355(10) 0.0703(13) -0.0033(9) -0.0130(10) 0.0026(9)
O4 0.0805(14) 0.0404(11) 0.0720(13) -0.0043(10) -0.0188(11) -0.0055(9)
O5 0.0603(12) 0.0469(11) 0.0532(11) -0.0018(9) -0.0089(9) 0.0030(9)

loop_
_atom_type_symbol
_atom_type_description
_atom_type_scat_dispersion_real
_atom_type_scat_dispersion_imag
_atom_type_scat_source
C C 0.0033 0.0016 'International Tables Vol C Tables 4.2.6.8 and 6.1.1.4'
H H 0.0000 0.0000 'International Tables Vol C Tables 4.2.6.8 and 6.1.1.4'
N N 0.0061 0.0033 'International Tables Vol C Tables 4.2.6.8 and 6.1.1.4'
O O 0.0106 0.0060 'International Tables Vol C Tables 4.2.6.8 and 6.1.1.4'

loop_
_geom_angle_atom_site_label_1
_geom_angle_atom_site_label_2
_geom_angle_atom_site_label_3
_geom_angle_site_symmetry_1
_geom_angle_site_symmetry_3
_geom_angle
_geom_angle_publ_flag
C4 C3 C2 . . 121.4(2) ?
C4 C3 N1 . . 117.0(2) ?
C2 C3 N1 . . 121.6(2) ?
C5 C4 C3 . . 120.3(2) ?
C5 C4 H4A . . 119.8 ?
C3 C4 H4A . . 119.8 ?
C4 C5 C6 . . 119.5(2) ?
C4 C5 H5A . . 120.3 ?
C6 C5 H5A . . 120.3 ?
C5 C6 C1 . . 121.5(2) ?
C5 C6 H6A . . 119.2 ?
C1 C6 H6A . . 119.2 ?
C6 C1 C2 . . 119.7(2) ?
C6 C1 C7 . . 121.9(2) ?
C2 C1 C7 . . 118.4(2) ?
O1 C2 C3 . . 120.7(2) ?
O1 C2 C1 . . 121.7(2) ?
C3 C2 C1 . . 117.6(2) ?
O4 C7 O5 . . 122.6(2) ?
O4 C7 C1 . . 123.6(2) ?
O5 C7 C1 . . 113.8(2) ?
O5 C8 H8C . . 109.5 ?
O5 C8 H8B . . 109.5 ?
H8C C8 H8B . . 109.5 ?
O5 C8 H8A . . 109.5 ?
H8C C8 H8A . . 109.5 ?
H8B C8 H8A . . 109.5 ?
O2 N1 O3 . . 121.4(2) ?
O2 N1 C3 . . 120.2(2) ?
O3 N1 C3 . . 118.3(3) ?
C2 O1 H1A . . 108.9 ?
C7 O5 C8 . . 116.16(19) ?

loop_
_geom_bond_atom_site_label_1
_geom_bond_atom_site_label_2
_geom_bond_site_symmetry_2
_geom_bond_distance
_geom_bond_publ_flag
C3 C4 . 1.380(3) ?
C3 C2 . 1.396(3) ?
C3 N1 . 1.457(3) ?
C4 C5 . 1.369(3) ?
C4 H4A . 0.9300 ?
C5 C6 . 1.371(3) ?
C5 H5A . 0.9300 ?
C6 C1 . 1.383(3) ?
C6 H6A . 0.9300 ?
C1 C2 . 1.408(3) ?
C1 C7 . 1.470(3) ?
C2 O1 . 1.334(3) ?
C7 O4 . 1.215(3) ?
C7 O5 . 1.323(3) ?
C8 O5 . 1.455(3) ?
C8 H8C . 0.9600 ?
C8 H8B . 0.9600 ?
C8 H8A . 0.9600 ?
N1 O2 . 1.200(3) ?
N1 O3 . 1.201(3) ?
O1 H1A . 0.9600 ?

loop_
_geom_hbond_atom_site_label_D
_geom_hbond_atom_site_label_H
_geom_hbond_atom_site_label_A
_geom_hbond_site_symmetry_A
_geom_hbond_distance_DH
_geom_hbond_distance_HA
_geom_hbond_distance_DA
_geom_hbond_angle_DHA
O1 H1A O4 . 0.96 1.70 2.554(2) 146
C4 H4A O2 2_644 0.93 2.57 3.321(3) 138
C6 H6A O4 2_745 0.93 2.49 3.336(3) 151
C8 H8B O1 2_745 0.96 2.59 3.305(3) 131

loop_
_cod_related_entry_id
_cod_related_entry_database
_cod_related_entry_code
1 ChemSpider 518879
